data_7227537
loop_
_publ_author_name
'Gonz\'alez-Garc\'ia, Cristina'
'Mendiola, M. Antonia'
'Perles, Josefina'
'L\'opez-Torres, Elena'

_publ_section_title
;
 Structural diversity and supramolecular architectures of Zn(ii), Cu(ii)
 and Ni(ii) complexes by selective control of the degree of deprotonation
 of diacetyl bis(4-isopropyl-3-thiosemicarbazone)
;
_journal_issue 7
_journal_name_full CrystEngComm
_journal_page_first 1035
_journal_paper_doi 10.1039/C6CE02488B
_journal_volume 19
_journal_year 2017
_chemical_formula_moiety 'C12 H22 Cu N6 S2'
_chemical_formula_sum 'C12 H22 Cu N6 S2'
_chemical_formula_weight 378.02
_chemical_name_systematic
; 
 ? 
;
_space_group_IT_number 2
_symmetry_cell_setting triclinic
_symmetry_space_group_name_Hall '-P 1'
_symmetry_space_group_name_H-M 'P -1'
_atom_sites_solution_hydrogens geom
_atom_sites_solution_primary direct
_atom_sites_solution_secondary difmap
_audit_creation_method SHELXL-97
_audit_update_record
;
2017-01-11 deposited with the CCDC.
2017-01-16 downloaded from the CCDC.
;
_cell_angle_alpha 113.7480(10)
_cell_angle_beta 103.8200(10)
_cell_angle_gamma 97.8950(10)
_cell_formula_units_Z 4
_cell_length_a 9.8527(3)
_cell_length_b 14.1937(4)
_cell_length_c 15.1185(4)
_cell_measurement_reflns_used 6368
_cell_measurement_temperature 296(2)
_cell_measurement_theta_max 24.64
_cell_measurement_theta_min 2.70
_cell_volume 1813.18(9)
_computing_cell_refinement 'Bruker SMART'
_computing_data_collection 'Bruker SMART'
_computing_data_reduction 'Bruker SAINT'
_computing_molecular_graphics 'Bruker SHELXTL'
_computing_publication_material 'Bruker SHELXTL'
_computing_structure_refinement 'SHELXL-97 (Sheldrick, 1997)'
_computing_structure_solution 'SHELXS-97 (Sheldrick, 1990)'
_diffrn_ambient_temperature 296(2)
_diffrn_measured_fraction_theta_full 0.989
_diffrn_measured_fraction_theta_max 0.989
_diffrn_measurement_device_type 'CCD area detector'
_diffrn_measurement_method 'phi and omega scans'
_diffrn_radiation_monochromator graphite
_diffrn_radiation_source 'fine-focus sealed tube'
_diffrn_radiation_type MoK\a
_diffrn_radiation_wavelength 0.71073
_diffrn_reflns_av_R_equivalents 0.0420
_diffrn_reflns_av_sigmaI/netI 0.0418
_diffrn_reflns_limit_h_max 11
_diffrn_reflns_limit_h_min -11
_diffrn_reflns_limit_k_max 17
_diffrn_reflns_limit_k_min -17
_diffrn_reflns_limit_l_max 18
_diffrn_reflns_limit_l_min -18
_diffrn_reflns_number 26942
_diffrn_reflns_theta_full 25.37
_diffrn_reflns_theta_max 25.37
_diffrn_reflns_theta_min 1.56
_exptl_absorpt_coefficient_mu 1.437
_exptl_absorpt_correction_T_max 0.968
_exptl_absorpt_correction_T_min 0.870
_exptl_absorpt_correction_type multi-scan
_exptl_absorpt_process_details sadabs
_exptl_crystal_colour red
_exptl_crystal_density_diffrn 1.385
_exptl_crystal_density_method 'not measured'
_exptl_crystal_description plate
_exptl_crystal_F_000 788
_exptl_crystal_size_max 0.16
_exptl_crystal_size_mid 0.08
_exptl_crystal_size_min 0.02
_refine_diff_density_max 0.534
_refine_diff_density_min -0.575
_refine_diff_density_rms 0.207
_refine_ls_extinction_method none
_refine_ls_goodness_of_fit_ref 1.000
_refine_ls_hydrogen_treatment mixed
_refine_ls_matrix_type full
_refine_ls_number_parameters 419
_refine_ls_number_reflns 6575
_refine_ls_number_restraints 2
_refine_ls_restrained_S_all 1.000
_refine_ls_R_factor_all 0.0625
_refine_ls_R_factor_gt 0.0356
_refine_ls_shift/su_max 0.000
_refine_ls_shift/su_mean 0.000
_refine_ls_structure_factor_coef Fsqd
_refine_ls_weighting_details 'calc w=1/[\s^2^(Fo^2^)+(0.0798P)^2^+0.0000P] where P=(Fo^2^+2Fc^2^)/3'
_refine_ls_weighting_scheme calc
_refine_ls_wR_factor_gt 0.1001
_refine_ls_wR_factor_ref 0.1255
_reflns_number_gt 4822
_reflns_number_total 6575
_reflns_threshold_expression >2sigma(I)
_cod_data_source_file c6ce02488b2.cif
_cod_data_source_block 5
_cod_depositor_comments
;
The following automatic conversions were performed:

'_symmetry_cell_setting' value 'Triclinic' changed to 'triclinic'
according to
/usr/data/users/saulius/crontab/automatic-downloads/rss-feeds/RSC/lib/dictionaries/cif_core.dic
dictionary named 'cif_core.dic' version 2.4.2 from 2011-04-26.

Automatic conversion script
Id: cif_fix_values 4268 2015-11-12 08:31:59Z antanas 

 Adding full bibliography for 7227533--7227538.cif.
;
_cod_original_sg_symbol_H-M P-1
_cod_database_code 7227537

loop_
_symmetry_equiv_pos_as_xyz
'x, y, z'
'-x, -y, -z'

loop_
_atom_site_label
_atom_site_type_symbol
_atom_site_fract_x
_atom_site_fract_y
_atom_site_fract_z
_atom_site_U_iso_or_equiv
_atom_site_adp_type
_atom_site_occupancy
_atom_site_symmetry_multiplicity
_atom_site_calc_flag
_atom_site_refinement_flags
Cu1 Cu 0.87768(4) 0.46319(3) 0.80182(3) 0.03803(14) Uani 1 1 d .
Cu2 Cu 0.88118(4) -0.00201(3) 0.34738(3) 0.03815(14) Uani 1 1 d .
C1 C 1.0655(4) 0.5898(3) 0.7408(3) 0.0430(9) Uani 1 1 d .
C2 C 1.1600(3) 0.4562(3) 0.8817(2) 0.0384(8) Uani 1 1 d .
C3 C 1.0687(4) 0.3881(3) 0.9088(2) 0.0381(8) Uani 1 1 d .
C4 C 0.7009(4) 0.3229(3) 0.8565(3) 0.0457(9) Uani 1 1 d .
C5 C 1.3194(4) 0.4738(3) 0.9091(3) 0.0537(10) Uani 1 1 d .
H5A H 1.3510 0.4847 0.8578 0.081 Uiso 1 1 calc R
H5B H 1.3450 0.4125 0.9134 0.081 Uiso 1 1 calc R
H5C H 1.3653 0.5356 0.9739 0.081 Uiso 1 1 calc R
C6 C 1.1281(4) 0.3245(3) 0.9587(3) 0.0582(11) Uani 1 1 d .
H6A H 1.0618 0.3042 0.9892 0.087 Uiso 1 1 calc R
H6B H 1.2196 0.3665 1.0105 0.087 Uiso 1 1 calc R
H6C H 1.1412 0.2616 0.9085 0.087 Uiso 1 1 calc R
C7 C 1.2803(5) 0.6858(4) 0.7250(4) 0.0684(13) Uani 1 1 d .
H7A H 1.332(5) 0.704(3) 0.803(4) 0.082 Uiso 1 1 d .
C8 C 1.3201(6) 0.7895(5) 0.7244(6) 0.113(2) Uani 1 1 d .
H8A H 1.2702 0.7833 0.6586 0.170 Uiso 1 1 calc R
H8B H 1.4228 0.8104 0.7381 0.170 Uiso 1 1 calc R
H8C H 1.2934 0.8424 0.7760 0.170 Uiso 1 1 calc R
C9 C 1.3295(7) 0.5991(5) 0.6531(6) 0.136(3) Uani 1 1 d .
H9A H 1.2841 0.5864 0.5842 0.204 Uiso 1 1 calc R
H9B H 1.3030 0.5348 0.6590 0.204 Uiso 1 1 calc R
H9C H 1.4328 0.6208 0.6702 0.204 Uiso 1 1 calc R
C10 C 0.6136(5) 0.1908(4) 0.9116(4) 0.0679(13) Uani 1 1 d .
H10 H 0.705(5) 0.227(4) 0.968(3) 0.081 Uiso 1 1 d .
C11 C 0.4912(5) 0.1789(5) 0.9552(4) 0.100(2) Uani 1 1 d .
H11A H 0.4903 0.2480 1.0034 0.149 Uiso 1 1 calc R
H11B H 0.5061 0.1348 0.9889 0.149 Uiso 1 1 calc R
H11C H 0.4002 0.1466 0.9008 0.149 Uiso 1 1 calc R
C12 C 0.6241(7) 0.0874(5) 0.8361(5) 0.1034(19) Uani 1 1 d .
H12A H 0.5369 0.0549 0.7783 0.155 Uiso 1 1 calc R
H12B H 0.6366 0.0408 0.8673 0.155 Uiso 1 1 calc R
H12C H 0.7054 0.0997 0.8140 0.155 Uiso 1 1 calc R
C13 C 1.0325(4) 0.1355(3) 0.2795(3) 0.0418(8) Uani 1 1 d .
C14 C 0.9652(4) 0.2024(3) 0.5074(3) 0.0447(9) Uani 1 1 d .
C15 C 0.8892(4) 0.1346(3) 0.5433(3) 0.0433(9) Uani 1 1 d .
C16 C 0.7239(4) -0.1337(3) 0.4200(3) 0.0464(9) Uani 1 1 d .
C17 C 1.0283(5) 0.3199(3) 0.5722(3) 0.0695(13) Uani 1 1 d .
H17A H 1.0853 0.3476 0.5404 0.104 Uiso 1 1 calc R
H17B H 1.0887 0.3332 0.6384 0.104 Uiso 1 1 calc R
H17C H 0.9516 0.3544 0.5796 0.104 Uiso 1 1 calc R
C18 C 0.8675(5) 0.1775(3) 0.6451(3) 0.0598(11) Uani 1 1 d .
H18A H 0.8150 0.1204 0.6524 0.090 Uiso 1 1 calc R
H18B H 0.8136 0.2298 0.6505 0.090 Uiso 1 1 calc R
H18C H 0.9601 0.2099 0.6979 0.090 Uiso 1 1 calc R
C19 C 1.0874(5) 0.1312(3) 0.1244(3) 0.0571(11) Uani 1 1 d .
H19 H 1.072(4) 0.060(4) 0.109(3) 0.069 Uiso 1 1 d .
C20 C 0.9589(5) 0.1508(4) 0.0643(3) 0.0704(13) Uani 1 1 d .
H20A H 0.8726 0.1203 0.0728 0.106 Uiso 1 1 calc R
H20B H 0.9508 0.1183 -0.0067 0.106 Uiso 1 1 calc R
H20C H 0.9712 0.2261 0.0885 0.106 Uiso 1 1 calc R
C21 C 1.2272(6) 0.1760(4) 0.1122(4) 0.0841(15) Uani 1 1 d .
H21A H 1.2473 0.2524 0.1417 0.126 Uiso 1 1 calc R
H21B H 1.2171 0.1476 0.0409 0.126 Uiso 1 1 calc R
H21C H 1.3053 0.1564 0.1463 0.126 Uiso 1 1 calc R
C22 C 0.6133(4) -0.2023(4) 0.5203(4) 0.0605(12) Uani 1 1 d .
H22 H 0.694(5) -0.152(3) 0.582(3) 0.073 Uiso 1 1 d .
C23 C 0.5859(6) -0.3097(5) 0.5196(4) 0.0965(18) Uani 1 1 d .
H23A H 0.5011 -0.3574 0.4633 0.145 Uiso 1 1 calc R
H23B H 0.5714 -0.3020 0.5825 0.145 Uiso 1 1 calc R
H23C H 0.6678 -0.3382 0.5127 0.145 Uiso 1 1 calc R
C24 C 0.4879(6) -0.1527(6) 0.5279(5) 0.109(2) Uani 1 1 d .
H24A H 0.5122 -0.0841 0.5294 0.163 Uiso 1 1 calc R
H24B H 0.4678 -0.1445 0.5893 0.163 Uiso 1 1 calc R
H24C H 0.4039 -0.1980 0.4698 0.163 Uiso 1 1 calc R
H1 H 1.061(4) 0.664(3) 0.664(3) 0.065(14) Uiso 1 1 d D
H6 H 0.514(4) 0.260(3) 0.836(3) 0.057(14) Uiso 1 1 d .
H7 H 1.136(3) 0.246(3) 0.262(2) 0.035(10) Uiso 1 1 d .
H12 H 0.606(4) -0.272(2) 0.378(2) 0.074(15) Uiso 1 1 d D
N1 N 1.1225(4) 0.6519(3) 0.7048(3) 0.0578(9) Uani 1 1 d D
N2 N 1.1582(3) 0.5613(2) 0.7979(2) 0.0427(7) Uani 1 1 d .
N3 N 1.0878(3) 0.4981(2) 0.8304(2) 0.0394(7) Uani 1 1 d .
N4 N 0.9331(3) 0.3854(2) 0.8809(2) 0.0390(7) Uani 1 1 d .
N5 N 0.8344(3) 0.3213(2) 0.8971(2) 0.0444(7) Uani 1 1 d .
N6 N 0.5934(4) 0.2636(3) 0.8665(3) 0.0568(10) Uani 1 1 d .
N7 N 1.1014(4) 0.1797(3) 0.2329(2) 0.0489(8) Uani 1 1 d .
N8 N 1.0345(3) 0.2032(2) 0.3713(2) 0.0420(7) Uani 1 1 d .
N9 N 0.9709(3) 0.1516(2) 0.4162(2) 0.0400(7) Uani 1 1 d .
N10 N 0.8438(3) 0.0346(2) 0.4772(2) 0.0399(7) Uani 1 1 d .
N11 N 0.7697(3) -0.0380(3) 0.4987(2) 0.0464(7) Uani 1 1 d .
N12 N 0.6503(4) -0.2137(3) 0.4296(3) 0.0590(9) Uani 1 1 d D
S1 S 0.87570(10) 0.55405(8) 0.70944(8) 0.0485(3) Uani 1 1 d .
S2 S 0.65084(10) 0.39808(8) 0.79144(8) 0.0521(3) Uani 1 1 d .
S3 S 0.95256(12) -0.00172(7) 0.21760(7) 0.0533(3) Uani 1 1 d .
S4 S 0.75518(10) -0.16754(8) 0.30192(7) 0.0489(3) Uani 1 1 d .

loop_
_atom_site_aniso_label
_atom_site_aniso_U_11
_atom_site_aniso_U_22
_atom_site_aniso_U_33
_atom_site_aniso_U_23
_atom_site_aniso_U_13
_atom_site_aniso_U_12
Cu1 0.0385(3) 0.0348(2) 0.0426(3) 0.01815(19) 0.01661(19) 0.00695(18)
Cu2 0.0485(3) 0.0358(2) 0.0312(2) 0.01603(19) 0.01375(18) 0.00993(19)
C1 0.046(2) 0.0357(19) 0.053(2) 0.0210(17) 0.0246(17) 0.0101(16)
C2 0.0368(19) 0.0357(19) 0.0343(18) 0.0110(15) 0.0101(14) 0.0020(15)
C3 0.042(2) 0.0365(19) 0.0301(17) 0.0119(15) 0.0099(14) 0.0059(15)
C4 0.049(2) 0.045(2) 0.042(2) 0.0195(17) 0.0174(17) 0.0044(17)
C5 0.044(2) 0.060(3) 0.058(2) 0.031(2) 0.0151(18) 0.0094(18)
C6 0.058(2) 0.060(3) 0.063(3) 0.038(2) 0.015(2) 0.011(2)
C7 0.059(3) 0.078(3) 0.101(4) 0.062(3) 0.044(3) 0.020(2)
C8 0.068(3) 0.110(5) 0.192(7) 0.101(5) 0.041(4) 0.011(3)
C9 0.132(6) 0.118(5) 0.213(8) 0.082(5) 0.129(6) 0.046(4)
C10 0.053(3) 0.074(3) 0.081(3) 0.052(3) 0.011(2) -0.008(2)
C11 0.079(3) 0.138(5) 0.099(4) 0.081(4) 0.030(3) -0.006(3)
C12 0.112(5) 0.081(4) 0.127(5) 0.064(4) 0.031(4) 0.014(3)
C13 0.052(2) 0.039(2) 0.0373(19) 0.0210(16) 0.0121(16) 0.0135(16)
C14 0.053(2) 0.037(2) 0.039(2) 0.0130(16) 0.0128(16) 0.0183(17)
C15 0.047(2) 0.049(2) 0.0353(19) 0.0180(17) 0.0135(15) 0.0208(17)
C16 0.040(2) 0.059(2) 0.047(2) 0.030(2) 0.0167(17) 0.0110(18)
C17 0.100(4) 0.044(2) 0.052(2) 0.009(2) 0.029(2) 0.014(2)
C18 0.073(3) 0.067(3) 0.042(2) 0.019(2) 0.030(2) 0.028(2)
C19 0.088(3) 0.044(2) 0.050(2) 0.0252(19) 0.036(2) 0.014(2)
C20 0.092(3) 0.067(3) 0.047(2) 0.027(2) 0.020(2) 0.012(2)
C21 0.102(4) 0.101(4) 0.089(4) 0.060(3) 0.059(3) 0.042(3)
C22 0.048(2) 0.090(3) 0.061(3) 0.049(2) 0.024(2) 0.012(2)
C23 0.104(4) 0.111(4) 0.098(4) 0.071(4) 0.045(3) 0.004(3)
C24 0.079(4) 0.172(6) 0.122(5) 0.092(5) 0.057(3) 0.047(4)
N1 0.050(2) 0.068(2) 0.081(3) 0.052(2) 0.0288(19) 0.0176(17)
N2 0.0417(16) 0.0409(17) 0.0531(18) 0.0270(15) 0.0208(14) 0.0065(13)
N3 0.0413(16) 0.0356(16) 0.0409(16) 0.0171(13) 0.0165(13) 0.0042(13)
N4 0.0420(17) 0.0351(16) 0.0360(15) 0.0146(12) 0.0130(13) 0.0027(13)
N5 0.0429(18) 0.0480(18) 0.0440(17) 0.0250(14) 0.0151(14) 0.0023(14)
N6 0.041(2) 0.068(2) 0.066(2) 0.0408(19) 0.0144(17) 0.0004(17)
N7 0.070(2) 0.0373(19) 0.0444(18) 0.0210(15) 0.0259(16) 0.0102(16)
N8 0.0529(18) 0.0349(16) 0.0382(16) 0.0181(13) 0.0135(13) 0.0086(13)
N9 0.0466(17) 0.0390(16) 0.0338(15) 0.0167(13) 0.0110(13) 0.0124(13)
N10 0.0434(16) 0.0486(18) 0.0359(15) 0.0228(14) 0.0175(13) 0.0174(14)
N11 0.0504(18) 0.056(2) 0.0385(17) 0.0248(16) 0.0186(14) 0.0136(15)
N12 0.062(2) 0.063(2) 0.051(2) 0.0272(19) 0.0231(17) -0.0015(18)
S1 0.0456(5) 0.0464(5) 0.0637(6) 0.0333(5) 0.0202(4) 0.0119(4)
S2 0.0404(5) 0.0576(6) 0.0670(6) 0.0368(5) 0.0194(4) 0.0087(4)
S3 0.0858(7) 0.0361(5) 0.0376(5) 0.0150(4) 0.0277(5) 0.0061(5)
S4 0.0556(6) 0.0452(5) 0.0402(5) 0.0172(4) 0.0176(4) -0.0006(4)

loop_
_atom_type_symbol
_atom_type_description
_atom_type_scat_dispersion_real
_atom_type_scat_dispersion_imag
_atom_type_scat_source
C C 0.0033 0.0016 'International Tables Vol C Tables 4.2.6.8 and 6.1.1.4'
H H 0.0000 0.0000 'International Tables Vol C Tables 4.2.6.8 and 6.1.1.4'
N N 0.0061 0.0033 'International Tables Vol C Tables 4.2.6.8 and 6.1.1.4'
S S 0.1246 0.1234 'International Tables Vol C Tables 4.2.6.8 and 6.1.1.4'
Cu Cu 0.3201 1.2651 'International Tables Vol C Tables 4.2.6.8 and 6.1.1.4'

loop_
_geom_angle_atom_site_label_1
_geom_angle_atom_site_label_2
_geom_angle_atom_site_label_3
_geom_angle
N3 Cu1 N4 79.80(12)
N3 Cu1 S2 164.87(9)
N4 Cu1 S2 85.08(9)
N3 Cu1 S1 85.10(9)
N4 Cu1 S1 164.42(9)
S2 Cu1 S1 109.95(4)
N9 Cu2 N10 80.51(12)
N9 Cu2 S3 85.54(9)
N10 Cu2 S3 166.02(9)
N9 Cu2 S4 165.22(9)
N10 Cu2 S4 85.03(9)
S3 Cu2 S4 108.94(4)
N2 C1 N1 116.3(3)
N2 C1 S1 125.9(3)
N1 C1 S1 117.8(3)
N3 C2 C3 113.8(3)
N3 C2 C5 123.2(3)
C3 C2 C5 123.0(3)
N4 C3 C2 113.8(3)
N4 C3 C6 123.8(3)
C2 C3 C6 122.3(3)
N5 C4 N6 117.6(4)
N5 C4 S2 125.8(3)
N6 C4 S2 116.6(3)
C2 C5 H5A 109.5
C2 C5 H5B 109.5
H5A C5 H5B 109.5
C2 C5 H5C 109.5
H5A C5 H5C 109.5
H5B C5 H5C 109.5
C3 C6 H6A 109.5
C3 C6 H6B 109.5
H6A C6 H6B 109.5
C3 C6 H6C 109.5
H6A C6 H6C 109.5
H6B C6 H6C 109.5
C8 C7 N1 110.7(4)
C8 C7 C9 113.9(5)
N1 C7 C9 110.7(4)
C8 C7 H7A 103(2)
N1 C7 H7A 106(2)
C9 C7 H7A 111(2)
C7 C8 H8A 109.5
C7 C8 H8B 109.5
H8A C8 H8B 109.5
C7 C8 H8C 109.5
H8A C8 H8C 109.5
H8B C8 H8C 109.5
C7 C9 H9A 109.5
C7 C9 H9B 109.5
H9A C9 H9B 109.5
C7 C9 H9C 109.5
H9A C9 H9C 109.5
H9B C9 H9C 109.5
N6 C10 C12 111.0(4)
N6 C10 C11 108.4(4)
C12 C10 C11 113.4(4)
N6 C10 H10 105(3)
C12 C10 H10 110(3)
C11 C10 H10 109(3)
C10 C11 H11A 109.5
C10 C11 H11B 109.5
H11A C11 H11B 109.5
C10 C11 H11C 109.5
H11A C11 H11C 109.5
H11B C11 H11C 109.5
C10 C12 H12A 109.5
C10 C12 H12B 109.5
H12A C12 H12B 109.5
C10 C12 H12C 109.5
H12A C12 H12C 109.5
H12B C12 H12C 109.5
N8 C13 N7 114.9(3)
N8 C13 S3 126.0(3)
N7 C13 S3 119.1(3)
N9 C14 C15 114.5(3)
N9 C14 C17 123.6(4)
C15 C14 C17 122.0(3)
N10 C15 C14 113.1(3)
N10 C15 C18 123.7(4)
C14 C15 C18 123.2(3)
N11 C16 N12 118.3(3)
N11 C16 S4 125.5(3)
N12 C16 S4 116.2(3)
C14 C17 H17A 109.5
C14 C17 H17B 109.5
H17A C17 H17B 109.5
C14 C17 H17C 109.5
H17A C17 H17C 109.5
H17B C17 H17C 109.5
C15 C18 H18A 109.5
C15 C18 H18B 109.5
H18A C18 H18B 109.5
C15 C18 H18C 109.5
H18A C18 H18C 109.5
H18B C18 H18C 109.5
N7 C19 C20 110.4(4)
N7 C19 C21 108.9(4)
C20 C19 C21 111.8(4)
N7 C19 H19 101(3)
C20 C19 H19 111(3)
C21 C19 H19 113(3)
C19 C20 H20A 109.5
C19 C20 H20B 109.5
H20A C20 H20B 109.5
C19 C20 H20C 109.5
H20A C20 H20C 109.5
H20B C20 H20C 109.5
C19 C21 H21A 109.5
C19 C21 H21B 109.5
H21A C21 H21B 109.5
C19 C21 H21C 109.5
H21A C21 H21C 109.5
H21B C21 H21C 109.5
N12 C22 C23 108.6(4)
N12 C22 C24 111.5(4)
C23 C22 C24 113.2(4)
N12 C22 H22 110(3)
C23 C22 H22 109(3)
C24 C22 H22 104(3)
C22 C23 H23A 109.5
C22 C23 H23B 109.5
H23A C23 H23B 109.5
C22 C23 H23C 109.5
H23A C23 H23C 109.5
H23B C23 H23C 109.5
C22 C24 H24A 109.5
C22 C24 H24B 109.5
H24A C24 H24B 109.5
C22 C24 H24C 109.5
H24A C24 H24C 109.5
H24B C24 H24C 109.5
C1 N1 C7 122.6(4)
C1 N1 H1 115(3)
C7 N1 H1 122(3)
C1 N2 N3 111.2(3)
C2 N3 N2 120.2(3)
C2 N3 Cu1 116.3(2)
N2 N3 Cu1 123.5(2)
C3 N4 N5 120.1(3)
C3 N4 Cu1 116.2(2)
N5 N4 Cu1 123.3(2)
C4 N5 N4 111.2(3)
C4 N6 C10 124.1(4)
C4 N6 H6 116(3)
C10 N6 H6 119(3)
C13 N7 C19 126.3(3)
C13 N7 H7 119(2)
C19 N7 H7 112(2)
C13 N8 N9 111.4(3)
C14 N9 N8 121.5(3)
C14 N9 Cu2 115.7(3)
N8 N9 Cu2 122.8(2)
C15 N10 N11 120.0(3)
C15 N10 Cu2 116.2(2)
N11 N10 Cu2 123.7(2)
C16 N11 N10 111.2(3)
C16 N12 C22 124.6(4)
C16 N12 H12 120(3)
C22 N12 H12 114(3)
C1 S1 Cu1 94.21(13)
C4 S2 Cu1 94.47(13)
C13 S3 Cu2 94.20(13)
C16 S4 Cu2 94.49(13)

loop_
_geom_bond_atom_site_label_1
_geom_bond_atom_site_label_2
_geom_bond_distance
Cu1 N3 1.959(3)
Cu1 N4 1.966(3)
Cu1 S2 2.2410(10)
Cu1 S1 2.2493(10)
Cu2 N9 1.955(3)
Cu2 N10 1.958(3)
Cu2 S3 2.2381(10)
Cu2 S4 2.2414(10)
C1 N2 1.322(5)
C1 N1 1.336(5)
C1 S1 1.761(4)
C2 N3 1.298(4)
C2 C3 1.472(5)
C2 C5 1.482(5)
C3 N4 1.292(4)
C3 C6 1.487(5)
C4 N5 1.319(5)
C4 N6 1.336(5)
C4 S2 1.764(4)
C5 H5A 0.9600
C5 H5B 0.9600
C5 H5C 0.9600
C6 H6A 0.9600
C6 H6B 0.9600
C6 H6C 0.9600
C7 C8 1.475(7)
C7 N1 1.480(5)
C7 C9 1.507(8)
C7 H7A 1.08(4)
C8 H8A 0.9600
C8 H8B 0.9600
C8 H8C 0.9600
C9 H9A 0.9600
C9 H9B 0.9600
C9 H9C 0.9600
C10 N6 1.460(6)
C10 C12 1.488(8)
C10 C11 1.527(7)
C10 H10 0.98(4)
C11 H11A 0.9600
C11 H11B 0.9600
C11 H11C 0.9600
C12 H12A 0.9600
C12 H12B 0.9600
C12 H12C 0.9600
C13 N8 1.326(4)
C13 N7 1.349(5)
C13 S3 1.746(4)
C14 N9 1.293(4)
C14 C15 1.484(5)
C14 C17 1.496(5)
C15 N10 1.297(4)
C15 C18 1.490(5)
C16 N11 1.318(5)
C16 N12 1.338(5)
C16 S4 1.768(4)
C17 H17A 0.9600
C17 H17B 0.9600
C17 H17C 0.9600
C18 H18A 0.9600
C18 H18B 0.9600
C18 H18C 0.9600
C19 N7 1.463(5)
C19 C20 1.501(6)
C19 C21 1.519(6)
C19 H19 0.93(4)
C20 H20A 0.9600
C20 H20B 0.9600
C20 H20C 0.9600
C21 H21A 0.9600
C21 H21B 0.9600
C21 H21C 0.9600
C22 N12 1.454(5)
C22 C23 1.507(7)
C22 C24 1.509(7)
C22 H22 0.98(4)
C23 H23A 0.9600
C23 H23B 0.9600
C23 H23C 0.9600
C24 H24A 0.9600
C24 H24B 0.9600
C24 H24C 0.9600
N1 H1 0.847(19)
N2 N3 1.370(4)
N4 N5 1.372(4)
N6 H6 0.79(4)
N7 H7 0.84(3)
N8 N9 1.366(4)
N10 N11 1.370(4)
N12 H12 0.836(19)

loop_
_geom_hbond_atom_site_label_D
_geom_hbond_atom_site_label_H
_geom_hbond_atom_site_label_A
_geom_hbond_distance_DH
_geom_hbond_distance_HA
_geom_hbond_distance_DA
_geom_hbond_angle_DHA
_geom_hbond_site_symmetry_A
N12 H12 S2 0.836(19) 2.85(3) 3.593(4) 149(4) 2_656
N7 H7 S1 0.84(3) 2.71(4) 3.480(3) 153(3) 2_766
N6 H6 S4 0.79(4) 2.70(4) 3.446(4) 157(4) 2_656
N1 H1 N8 0.847(19) 2.40(3) 3.143(5) 147(4) 2_766
